data_7056251
loop_
_publ_author_name
'Mei, Qingqing'
'Liu, Huizhen'
'Hou, Minqiang'
'Liu, Hangyu'
'Han, Buxing'

_publ_section_title
;
 Selective Hydration of Asymmetric Internal Aryl Alkynes without Directing
 Groups to \a-Aryl Ketones over Cu-based catalyst
;
_journal_name_full 'New J. Chem.'
_journal_paper_doi 10.1039/C7NJ00486A
_journal_year 2017
_chemical_formula_moiety 'C14 H11 F O2'
_chemical_formula_sum 'C14 H11 F O2'
_chemical_formula_weight 230.23
_chemical_name_systematic 1-(4-hydroxyphenyl)ethan-2-(4-fluorophenyl)-1-one
_space_group_crystal_system monoclinic
_space_group_IT_number 14
_space_group_name_Hall '-P 2yn'
_space_group_name_H-M_alt 'P 1 21/n 1'
_symmetry_space_group_name_Hall '-P 2yn'
_symmetry_space_group_name_H-M 'P 1 21/n 1'
_atom_sites_solution_hydrogens mixed
_atom_sites_solution_primary direct
_audit_block_doi 10.5517/cc1k95bc
_audit_creation_date 2015-09-30
_audit_creation_method
;
Olex2 1.2
(compiled 2015.01.26 svn.r3150 for OlexSys, GUI svn.r4998)
;
_audit_update_record
;
2015-11-25 deposited with the CCDC.
2017-05-29 downloaded from the CCDC.
;
_cell_angle_alpha 90
_cell_angle_beta 90.287(5)
_cell_angle_gamma 90
_cell_formula_units_Z 4
_cell_length_a 7.940(2)
_cell_length_b 16.998(5)
_cell_length_c 8.091(2)
_cell_measurement_reflns_used 3919
_cell_measurement_temperature 173.1500
_cell_measurement_theta_max 27.4801
_cell_measurement_theta_min 1.1980
_cell_volume 1092.0(5)
_computing_cell_refinement 'CrystalClear (Rigaku Inc., 2007)'
_computing_data_collection 'CrystalClear (Rigaku Inc., 2007)'
_computing_data_reduction 'CrystalClear (Rigaku Inc., 2007)'
_computing_molecular_graphics 'Olex2 (Dolomanov et al., 2009)'
_computing_publication_material 'CIFTAB (Sheldrick, 2013)'
_computing_structure_refinement 'SHELXL (Sheldrick, 2014)'
_computing_structure_solution
;
'SHELXT (Sheldrick, 2014)'
;
_diffrn_ambient_temperature 173.1500
_diffrn_detector_area_resol_mean 28.5714
_diffrn_measured_fraction_theta_full 0.995
_diffrn_measured_fraction_theta_max 0.995
_diffrn_measurement_details
;
scan:
    Number of images: 360
               Slice: -110.0000 - 70.0000
         Image width: 0.5000
            Exp time: 2.0000
       Rotation axis: Omega
               Omega: 0.0000
                 Chi: 45.0000
                 Phi: 270.0000
                 XTD: 40.0380
              2theta: -19.9252
scan:
    Number of images: 360
               Slice: -110.0000 - 70.0000
         Image width: 0.5000
            Exp time: 2.0000
       Rotation axis: Omega
               Omega: 0.0000
                 Chi: 45.0000
                 Phi: 90.0000
                 XTD: 40.0380
              2theta: -19.9252
;
_diffrn_measurement_device
;
Saturn724+ (2x2 bin mode)
;
_diffrn_measurement_device_details
;
AFC10: Fixed Chi 2 circle
;
_diffrn_measurement_device_type 'MM007-HF CCD(Saturn 724+)'
_diffrn_measurement_method '\w scans at fixed \c = 45\%'
_diffrn_orient_matrix_type d*Trek
_diffrn_orient_matrix_UB_11 -0.0535
_diffrn_orient_matrix_UB_12 0.1041
_diffrn_orient_matrix_UB_13 -0.0466
_diffrn_orient_matrix_UB_21 -0.0531
_diffrn_orient_matrix_UB_22 -0.0210
_diffrn_orient_matrix_UB_23 0.0141
_diffrn_orient_matrix_UB_31 0.0079
_diffrn_orient_matrix_UB_32 0.0544
_diffrn_orient_matrix_UB_33 0.1107
_diffrn_radiation_detector CCD
_diffrn_radiation_monochromator Confocal
_diffrn_radiation_type MoK\a
_diffrn_radiation_wavelength 0.71073
_diffrn_reflns_av_R_equivalents 0.0394
_diffrn_reflns_av_unetI/netI 0.0258
_diffrn_reflns_Laue_measured_fraction_full 0.995
_diffrn_reflns_Laue_measured_fraction_max 0.995
_diffrn_reflns_limit_h_max 10
_diffrn_reflns_limit_h_min -9
_diffrn_reflns_limit_k_max 22
_diffrn_reflns_limit_k_min -21
_diffrn_reflns_limit_l_max 10
_diffrn_reflns_limit_l_min -10
_diffrn_reflns_number 9507
_diffrn_reflns_point_group_measured_fraction_full 0.995
_diffrn_reflns_point_group_measured_fraction_max 0.995
_diffrn_reflns_theta_full 26.000
_diffrn_reflns_theta_max 27.481
_diffrn_reflns_theta_min 2.788
_diffrn_source 'Rotating Anode'
_diffrn_source_current 24.0000
_diffrn_source_power 1.2000
_diffrn_source_voltage 50.0000
_exptl_absorpt_coefficient_mu 0.104
_exptl_absorpt_correction_T_max 1.0000
_exptl_absorpt_correction_T_min 0.8292
_exptl_absorpt_correction_type multi-scan
_exptl_absorpt_process_details 'CrystalClear (Rigaku Inc., 2007)'
_exptl_crystal_colour Colorless
_exptl_crystal_density_diffrn 1.400
_exptl_crystal_description rod
_exptl_crystal_F_000 480
_exptl_crystal_recrystallization_method 'Vapour Deposition'
_exptl_crystal_size_max 0.54
_exptl_crystal_size_mid 0.19
_exptl_crystal_size_min 0.09
_refine_diff_density_max 0.283
_refine_diff_density_min -0.177
_refine_diff_density_rms 0.041
_refine_ls_extinction_method none
_refine_ls_goodness_of_fit_ref 1.128
_refine_ls_hydrogen_treatment mixed
_refine_ls_matrix_type full
_refine_ls_number_parameters 158
_refine_ls_number_reflns 2501
_refine_ls_number_restraints 0
_refine_ls_restrained_S_all 1.128
_refine_ls_R_factor_all 0.0527
_refine_ls_R_factor_gt 0.0503
_refine_ls_shift/su_max 0.001
_refine_ls_shift/su_mean 0.000
_refine_ls_structure_factor_coef Fsqd
_refine_ls_weighting_details 'w=1/[\s^2^(Fo^2^)+(0.0458P)^2^+0.4451P] where P=(Fo^2^+2Fc^2^)/3'
_refine_ls_weighting_scheme calc
_refine_ls_wR_factor_gt 0.1162
_refine_ls_wR_factor_ref 0.1178
_reflns_Friedel_coverage 0.000
_reflns_number_gt 2401
_reflns_number_total 2501
_reflns_threshold_expression 'I > 2\s(I)'
_cod_data_source_file c7nj00486a2.cif
_cod_data_source_block mx4150
_cod_database_code 7056251
_shelxl_version_number 2013-4
_shelx_space_group_comment
;
The symmetry employed for this shelxl refinement is uniquely defined
by the following loop, which should always be used as a source of
symmetry information in preference to the above space-group names.
They are only intended as comments.
;
_diffrn_number_total 2596
_olex2_refinement_description
;
1. Fixed Uiso
 At 1.2 times of:
  All C(H) groups, All C(H,H) groups
2.a Secondary CH2 refined with riding coordinates:
 C7(H7A,H7B)
2.b Aromatic/amide H refined with riding coordinates:
 C2(H2A), C3(H3), C5(H5), C6(H6), C10(H10), C11(H11), C13(H13), C14(H14)
;
_olex2_submission_special_instructions 'No special instructions were received'

loop_
_space_group_symop_operation_xyz
'x, y, z'
'-x+1/2, y+1/2, -z+1/2'
'-x, -y, -z'
'x-1/2, -y-1/2, z-1/2'

loop_
_atom_site_label
_atom_site_type_symbol
_atom_site_fract_x
_atom_site_fract_y
_atom_site_fract_z
_atom_site_U_iso_or_equiv
_atom_site_adp_type
_atom_site_occupancy
_atom_site_site_symmetry_order
_atom_site_calc_flag
_atom_site_refinement_flags_posn
F1 F 0.30769(13) 0.74243(6) 0.97192(11) 0.0395(3) Uani 1 1 d .
O1 O 0.23595(16) 0.49718(7) 0.44945(13) 0.0390(3) Uani 1 1 d .
O2 O 0.12774(16) 0.40089(7) -0.30015(13) 0.0369(3) Uani 1 1 d .
C1 C 0.3363(2) 0.65141(9) 0.50104(17) 0.0295(3) Uani 1 1 d .
C2 C 0.47884(19) 0.65630(9) 0.60021(19) 0.0317(3) Uani 1 1 d .
H2A H 0.5814 0.6382 0.5603 0.038 Uiso 1 1 calc R
C3 C 0.47061(19) 0.68796(9) 0.75876(19) 0.0318(3) Uani 1 1 d .
H3 H 0.5663 0.6912 0.8251 0.038 Uiso 1 1 calc R
C4 C 0.3181(2) 0.71425(8) 0.81448(17) 0.0290(3) Uani 1 1 d .
C5 C 0.17388(19) 0.71184(9) 0.71947(19) 0.0314(3) Uani 1 1 d .
H5 H 0.0724 0.7312 0.7595 0.038 Uiso 1 1 calc R
C6 C 0.18438(19) 0.67962(9) 0.56195(19) 0.0312(3) Uani 1 1 d .
H6 H 0.0882 0.6769 0.4962 0.037 Uiso 1 1 calc R
C7 C 0.3428(2) 0.61522(9) 0.33098(18) 0.0354(4) Uani 1 1 d .
H7A H 0.4591 0.6140 0.2947 0.042 Uiso 1 1 calc R
H7B H 0.2805 0.6485 0.2548 0.042 Uiso 1 1 calc R
C8 C 0.27142(19) 0.53232(9) 0.32243(17) 0.0281(3) Uani 1 1 d .
C9 C 0.24509(18) 0.49681(8) 0.15777(17) 0.0259(3) Uani 1 1 d .
C10 C 0.15602(19) 0.42618(9) 0.14359(17) 0.0302(3) Uani 1 1 d .
H10 H 0.1201 0.4005 0.2386 0.036 Uiso 1 1 calc R
C11 C 0.1205(2) 0.39390(9) -0.00927(18) 0.0320(3) Uani 1 1 d .
H11 H 0.0619 0.3467 -0.0169 0.038 Uiso 1 1 calc R
C12 C 0.17310(18) 0.43244(9) -0.15227(17) 0.0277(3) Uani 1 1 d .
C13 C 0.26640(19) 0.50138(9) -0.14085(17) 0.0292(3) Uani 1 1 d .
H13 H 0.3052 0.5261 -0.2359 0.035 Uiso 1 1 calc R
C14 C 0.30112(19) 0.53293(9) 0.01328(17) 0.0286(3) Uani 1 1 d .
H14 H 0.3632 0.5792 0.0207 0.034 Uiso 1 1 calc R
H2 H 0.162(3) 0.4346(15) -0.382(3) 0.061(7) Uiso 1 1 d .

loop_
_atom_site_aniso_label
_atom_site_aniso_U_11
_atom_site_aniso_U_22
_atom_site_aniso_U_33
_atom_site_aniso_U_23
_atom_site_aniso_U_13
_atom_site_aniso_U_12
F1 0.0542(6) 0.0394(5) 0.0251(5) -0.0080(4) 0.0045(4) -0.0027(4)
O1 0.0630(8) 0.0334(6) 0.0205(5) 0.0027(4) 0.0029(5) -0.0058(5)
O2 0.0573(7) 0.0336(6) 0.0199(5) -0.0012(4) -0.0038(5) -0.0086(5)
C1 0.0412(8) 0.0246(7) 0.0227(7) -0.0004(5) 0.0014(6) -0.0038(6)
C2 0.0332(8) 0.0289(7) 0.0330(8) -0.0035(6) 0.0037(6) 0.0002(6)
C3 0.0345(8) 0.0304(8) 0.0303(8) -0.0027(6) -0.0058(6) -0.0022(6)
C4 0.0422(8) 0.0236(7) 0.0213(7) -0.0023(5) 0.0021(6) -0.0034(6)
C5 0.0331(8) 0.0277(7) 0.0335(8) 0.0005(6) 0.0043(6) 0.0020(6)
C6 0.0348(8) 0.0293(7) 0.0294(8) 0.0027(6) -0.0067(6) -0.0011(6)
C7 0.0524(10) 0.0311(8) 0.0227(7) -0.0004(6) 0.0022(6) -0.0056(7)
C8 0.0351(7) 0.0285(7) 0.0206(6) 0.0011(5) 0.0005(5) 0.0015(6)
C9 0.0299(7) 0.0269(7) 0.0209(7) 0.0008(5) -0.0004(5) 0.0027(5)
C10 0.0385(8) 0.0306(8) 0.0216(7) 0.0035(6) 0.0026(6) -0.0028(6)
C11 0.0411(8) 0.0285(7) 0.0266(7) 0.0010(6) -0.0010(6) -0.0068(6)
C12 0.0337(7) 0.0288(7) 0.0205(6) -0.0008(5) -0.0019(5) 0.0029(6)
C13 0.0377(8) 0.0301(7) 0.0200(7) 0.0031(5) 0.0029(6) -0.0010(6)
C14 0.0345(7) 0.0279(7) 0.0235(7) 0.0011(5) 0.0006(6) -0.0037(6)

loop_
_atom_type_symbol
_atom_type_description
_atom_type_scat_dispersion_real
_atom_type_scat_dispersion_imag
_atom_type_scat_source
C C 0.0033 0.0016 'International Tables Vol C Tables 4.2.6.8 and 6.1.1.4'
H H 0.0000 0.0000 'International Tables Vol C Tables 4.2.6.8 and 6.1.1.4'
F F 0.0171 0.0103 'International Tables Vol C Tables 4.2.6.8 and 6.1.1.4'
O O 0.0106 0.0060 'International Tables Vol C Tables 4.2.6.8 and 6.1.1.4'

loop_
_geom_angle_atom_site_label_1
_geom_angle_atom_site_label_2
_geom_angle_atom_site_label_3
_geom_angle
C12 O2 H2 108.0(14)
C2 C1 C6 118.76(14)
C2 C1 C7 121.35(14)
C6 C1 C7 119.88(14)
C1 C2 H2A 119.5
C1 C2 C3 120.94(14)
C3 C2 H2A 119.5
C2 C3 H3 120.8
C4 C3 C2 118.36(14)
C4 C3 H3 120.8
F1 C4 C3 118.68(13)
F1 C4 C5 118.56(13)
C3 C4 C5 122.75(14)
C4 C5 H5 121.0
C4 C5 C6 118.05(14)
C6 C5 H5 121.0
C1 C6 H6 119.4
C5 C6 C1 121.13(14)
C5 C6 H6 119.4
C1 C7 H7A 108.8
C1 C7 H7B 108.8
C1 C7 C8 113.88(12)
H7A C7 H7B 107.7
C8 C7 H7A 108.8
C8 C7 H7B 108.8
O1 C8 C7 120.13(13)
O1 C8 C9 121.77(14)
C9 C8 C7 118.10(12)
C10 C9 C8 119.63(12)
C14 C9 C8 122.13(13)
C14 C9 C10 118.19(13)
C9 C10 H10 119.5
C11 C10 C9 121.04(13)
C11 C10 H10 119.5
C10 C11 H11 120.1
C10 C11 C12 119.71(14)
C12 C11 H11 120.1
O2 C12 C11 117.78(13)
O2 C12 C13 122.04(13)
C13 C12 C11 120.17(13)
C12 C13 H13 120.3
C14 C13 C12 119.37(13)
C14 C13 H13 120.3
C9 C14 H14 119.3
C13 C14 C9 121.45(14)
C13 C14 H14 119.3

loop_
_geom_bond_atom_site_label_1
_geom_bond_atom_site_label_2
_geom_bond_distance
F1 C4 1.3639(16)
O1 C8 1.2228(17)
O2 C12 1.3582(17)
O2 H2 0.92(2)
C1 C2 1.387(2)
C1 C6 1.390(2)
C1 C7 1.508(2)
C2 H2A 0.9300
C2 C3 1.393(2)
C3 H3 0.9300
C3 C4 1.369(2)
C4 C5 1.376(2)
C5 H5 0.9300
C5 C6 1.390(2)
C6 H6 0.9300
C7 H7A 0.9700
C7 H7B 0.9700
C7 C8 1.520(2)
C8 C9 1.4766(19)
C9 C10 1.398(2)
C9 C14 1.3953(19)
C10 H10 0.9300
C10 C11 1.381(2)
C11 H11 0.9300
C11 C12 1.395(2)
C12 C13 1.389(2)
C13 H13 0.9300
C13 C14 1.384(2)
C14 H14 0.9300

loop_
_geom_hbond_atom_site_label_D
_geom_hbond_atom_site_label_H
_geom_hbond_atom_site_label_A
_geom_hbond_distance_DH
_geom_hbond_distance_HA
_geom_hbond_distance_DA
_geom_hbond_angle_DHA
_geom_hbond_site_symmetry_A
O2 H2 O1 0.92(2) 1.83(2) 2.7457(17) 177(2) 1_554

loop_
_geom_torsion_atom_site_label_1
_geom_torsion_atom_site_label_2
_geom_torsion_atom_site_label_3
_geom_torsion_atom_site_label_4
_geom_torsion
F1 C4 C5 C6 -177.06(13)
O1 C8 C9 C10 9.2(2)
O1 C8 C9 C14 -173.20(15)
O2 C12 C13 C14 176.57(14)
C1 C2 C3 C4 0.0(2)
C1 C7 C8 O1 -9.6(2)
C1 C7 C8 C9 169.75(14)
C2 C1 C6 C5 -0.4(2)
C2 C1 C7 C8 102.91(17)
C2 C3 C4 F1 177.43(13)
C2 C3 C4 C5 -1.1(2)
C3 C4 C5 C6 1.5(2)
C4 C5 C6 C1 -0.7(2)
C6 C1 C2 C3 0.8(2)
C6 C1 C7 C8 -76.15(19)
C7 C1 C2 C3 -178.31(14)
C7 C1 C6 C5 178.72(14)
C7 C8 C9 C10 -170.09(14)
C7 C8 C9 C14 7.5(2)
C8 C9 C10 C11 176.09(14)
C8 C9 C14 C13 -175.93(14)
C9 C10 C11 C12 -0.5(2)
C10 C9 C14 C13 1.7(2)
C10 C11 C12 O2 -176.51(14)
C10 C11 C12 C13 2.5(2)
C11 C12 C13 C14 -2.4(2)
C12 C13 C14 C9 0.3(2)
C14 C9 C10 C11 -1.6(2)
